data_7219307
loop_
_publ_author_name
'Wahl, Helene'
'Haynes, Delia A.'
'le Roex, Tanya'

_publ_section_title
;
 A highly selective host based on the pamoate ion
;
_journal_issue 7
_journal_name_full CrystEngComm
_journal_page_first 1549
_journal_paper_doi 10.1039/C4CE02346C
_journal_volume 17
_journal_year 2015
_chemical_formula_moiety 'C23 H14 O6, 2(C11 H10 N), C4 H8 O'
_chemical_formula_sum 'C49 H42 N2 O7'
_chemical_formula_weight 770.84
_chemical_name_common '4-phenylpyridinium pamoate THF solvate'
_space_group_crystal_system monoclinic
_space_group_IT_number 15
_space_group_name_Hall '-C 2yc'
_space_group_name_H-M_alt 'C 1 2/c 1'
_symmetry_space_group_name_Hall '-C 2yc'
_symmetry_space_group_name_H-M 'C 1 2/c 1'
_atom_sites_solution_hydrogens mixed
_atom_sites_solution_primary direct
_atom_sites_solution_secondary difmap
_audit_creation_method SHELXL-2014/7
_audit_update_record
;
2014-11-26 deposited with the CCDC.
2015-01-02 downloaded from the CCDC.
;
_cell_angle_alpha 90
_cell_angle_beta 119.508(2)
_cell_angle_gamma 90
_cell_formula_units_Z 4
_cell_length_a 26.859(5)
_cell_length_b 10.5583(19)
_cell_length_c 15.311(3)
_cell_measurement_reflns_used 1763
_cell_measurement_temperature 100(2)
_cell_measurement_theta_max 25.362
_cell_measurement_theta_min 2.671
_cell_volume 3778.8(12)
_computing_cell_refinement 'Bruker SAINT'
_computing_data_collection 'Bruker APEX2'
_computing_data_reduction 'Bruker SAINT'
_computing_molecular_graphics 'X-seed (Barbour, 2003; Atwood & Barbour, 2001)'
_computing_publication_material 'X-seed (Barbour, 2003; Atwood & Barbour, 2001)'
_computing_structure_refinement 'SHELXL-2014/7 (Sheldrick, 2014)'
_computing_structure_solution 'SHELXS-2013 (Sheldrick, 2013)'
_diffrn_ambient_temperature 100(2)
_diffrn_measured_fraction_theta_full 0.999
_diffrn_measured_fraction_theta_max 0.996
_diffrn_measurement_device_type 'Bruker SMART APEX'
_diffrn_measurement_method '\f and \w scans'
_diffrn_radiation_type MoK\a
_diffrn_radiation_wavelength 0.71073
_diffrn_reflns_av_R_equivalents 0.0415
_diffrn_reflns_av_unetI/netI 0.0509
_diffrn_reflns_Laue_measured_fraction_full 0.999
_diffrn_reflns_Laue_measured_fraction_max 0.996
_diffrn_reflns_limit_h_max 33
_diffrn_reflns_limit_h_min -33
_diffrn_reflns_limit_k_max 8
_diffrn_reflns_limit_k_min -13
_diffrn_reflns_limit_l_max 19
_diffrn_reflns_limit_l_min -18
_diffrn_reflns_number 10792
_diffrn_reflns_point_group_measured_fraction_full 0.999
_diffrn_reflns_point_group_measured_fraction_max 0.996
_diffrn_reflns_theta_full 25.242
_diffrn_reflns_theta_max 26.395
_diffrn_reflns_theta_min 1.742
_diffrn_source 'fine-focused sealed tube'
_exptl_absorpt_coefficient_mu 0.091
_exptl_absorpt_correction_type multi-scan
_exptl_absorpt_process_details 'symmetry-related measurements'
_exptl_crystal_colour colourless
_exptl_crystal_density_diffrn 1.355
_exptl_crystal_density_method 'not measured'
_exptl_crystal_description block
_exptl_crystal_F_000 1624
_exptl_crystal_size_max 0.260
_exptl_crystal_size_mid 0.247
_exptl_crystal_size_min 0.122
_exptl_transmission_factor_max 1.0000
_exptl_transmission_factor_min 0.9277
_refine_diff_density_max 0.238
_refine_diff_density_min -0.249
_refine_diff_density_rms 0.049
_refine_ls_extinction_method none
_refine_ls_goodness_of_fit_ref 1.029
_refine_ls_hydrogen_treatment mixed
_refine_ls_matrix_type full
_refine_ls_number_parameters 293
_refine_ls_number_reflns 3853
_refine_ls_number_restraints 0
_refine_ls_restrained_S_all 1.029
_refine_ls_R_factor_all 0.0761
_refine_ls_R_factor_gt 0.0490
_refine_ls_shift/su_max 0.000
_refine_ls_shift/su_mean 0.000
_refine_ls_structure_factor_coef Fsqd
_refine_ls_weighting_details 'w=1/[\s^2^(Fo^2^)+(0.0526P)^2^+1.4719P] where P=(Fo^2^+2Fc^2^)/3'
_refine_ls_weighting_scheme calc
_refine_ls_wR_factor_gt 0.1066
_refine_ls_wR_factor_ref 0.1220
_reflns_Friedel_coverage 0.000
_reflns_number_gt 2724
_reflns_number_total 3853
_reflns_threshold_expression 'I > 2\s(I)'
_cod_data_source_file c4ce02346c2.cif
_cod_data_source_block 1THF
_cod_depositor_comments
;
The following automatic conversions were performed:

'_atom_sites_solution_primary' value 'Direct' changed to 'direct'
according to
/usr/data/users/saulius/crontab/automatic-downloads/rss-feeds/RSC/lib/dictionaries/cif_core.dic
dictionary named 'cif_core.dic' version 2.4.2 from
2011-04-26.

'_atom_sites_solution_secondary' value 'Difmap' changed
to 'difmap' according to
/usr/data/users/saulius/crontab/automatic-downloads/rss-feeds/RSC/lib/dictionaries/cif_core.dic
dictionary named 'cif_core.dic' version 2.4.2 from 2011-04-26.

Automatic conversion script
Id: cif_fix_values 2935 2014-11-11 08:27:57Z andrius 

 Adding full bibliography for 7219307--7219313.cif.
;
_cod_database_code 7219307
_shelx_shelxl_version_number 2014/7
_shelx_space_group_comment
;
The symmetry employed for this shelxl refinement is uniquely defined
by the following loop, which should always be used as a source of
symmetry information in preference to the above space-group names.
They are only intended as comments.
;
_shelx_estimated_absorpt_t_min 0.977
_shelx_estimated_absorpt_t_max 0.989

loop_
_space_group_symop_operation_xyz
'x, y, z'
'-x, y, -z+1/2'
'x+1/2, y+1/2, z'
'-x+1/2, y+1/2, -z+1/2'
'-x, -y, -z'
'x, -y, z-1/2'
'-x+1/2, -y+1/2, -z'
'x+1/2, -y+1/2, z-1/2'

loop_
_atom_site_label
_atom_site_type_symbol
_atom_site_fract_x
_atom_site_fract_y
_atom_site_fract_z
_atom_site_U_iso_or_equiv
_atom_site_adp_type
_atom_site_occupancy
_atom_site_site_symmetry_order
_atom_site_calc_flag
_atom_site_refinement_flags_posn
_atom_site_refinement_flags_adp
_atom_site_refinement_flags_occupancy
_atom_site_disorder_assembly
_atom_site_disorder_group
O1 O 0.23935(5) 0.66742(13) 0.85920(10) 0.0259(3) Uani 1 1 d . . . . .
N1 N 0.26162(7) 0.56264(15) 0.68505(12) 0.0242(4) Uani 1 1 d . . . . .
C1 C 0.19957(8) 0.59019(18) 0.82204(14) 0.0210(4) Uani 1 1 d . . . . .
O2 O 0.19579(5) 0.50191(13) 0.76059(10) 0.0255(3) Uani 1 1 d . . . . .
C2 C 0.15197(8) 0.59741(17) 0.84693(14) 0.0200(4) Uani 1 1 d . . . . .
O3 O 0.09222(6) 0.45360(13) 0.71374(10) 0.0245(3) Uani 1 1 d . . . . .
C3 C 0.09933(8) 0.53071(17) 0.79023(13) 0.0198(4) Uani 1 1 d . . . . .
O4 O 0.43791(14) 0.4792(3) 0.2614(2) 0.0445(8) Uani 0.5 1 d . . P A -1
C4 C 0.05495(7) 0.54190(17) 0.81122(13) 0.0187(4) Uani 1 1 d . . . . .
C5 C 0.06374(7) 0.61477(17) 0.89582(13) 0.0191(4) Uani 1 1 d . . . . .
C6 C 0.02253(8) 0.62313(18) 0.92837(14) 0.0221(4) Uani 1 1 d . . . . .
H6 H -0.0130 0.5804 0.8917 0.026 Uiso 1 1 calc R U . . .
C7 C 0.03341(8) 0.69192(19) 1.01178(14) 0.0257(5) Uani 1 1 d . . . . .
H7 H 0.0051 0.6964 1.0318 0.031 Uiso 1 1 calc R U . . .
C8 C 0.08547(8) 0.75590(19) 1.06833(15) 0.0268(5) Uani 1 1 d . . . . .
H8 H 0.0921 0.8041 1.1255 0.032 Uiso 1 1 calc R U . . .
C9 C 0.12637(8) 0.74833(18) 1.04050(14) 0.0248(4) Uani 1 1 d . . . . .
H9 H 0.1619 0.7904 1.0795 0.030 Uiso 1 1 calc R U . . .
C10 C 0.11695(8) 0.67907(17) 0.95475(14) 0.0204(4) Uani 1 1 d . . . . .
C11 C 0.15948(8) 0.66957(17) 0.92680(13) 0.0207(4) Uani 1 1 d . . . . .
H11 H 0.1944 0.7145 0.9644 0.025 Uiso 1 1 calc R U . . .
C12 C 0.0000 0.4662(2) 0.7500 0.0207(6) Uani 1 2 d S T P . .
H12B H 0.0055 0.4106 0.7034 0.025 Uiso 0.5 1 calc R U P . .
H12A H -0.0055 0.4106 0.7966 0.025 Uiso 0.5 1 calc R U P . .
C13 C 0.27356(9) 0.4750(2) 0.63498(16) 0.0332(5) Uani 1 1 d . . . . .
H13 H 0.2637 0.3890 0.6368 0.040 Uiso 1 1 calc R U . . .
C14 C 0.29996(9) 0.5079(2) 0.58107(16) 0.0327(5) Uani 1 1 d . . . . .
H14 H 0.3081 0.4445 0.5459 0.039 Uiso 1 1 calc R U . . .
C15 C 0.31495(8) 0.63324(18) 0.57718(14) 0.0214(4) Uani 1 1 d . . . . .
C16 C 0.34135(8) 0.67078(18) 0.51562(14) 0.0225(4) Uani 1 1 d . . . . .
C17 C 0.34535(11) 0.5856(2) 0.45044(19) 0.0454(7) Uani 1 1 d . . . . .
H17 H 0.3317 0.5016 0.4462 0.054 Uiso 1 1 calc R U . . .
C18 C 0.36886(11) 0.6206(2) 0.39153(18) 0.0456(7) Uani 1 1 d . . . . .
H18 H 0.3721 0.5599 0.3488 0.055 Uiso 1 1 calc R U . . .
C19 C 0.38756(8) 0.74214(19) 0.39429(15) 0.0283(5) Uani 1 1 d . . . . .
H19 H 0.4033 0.7663 0.3532 0.034 Uiso 1 1 calc R U . . .
C20 C 0.38327(9) 0.8283(2) 0.45715(16) 0.0325(5) Uani 1 1 d . . . . .
H20 H 0.3959 0.9129 0.4594 0.039 Uiso 1 1 calc R U . . .
C21 C 0.36059(8) 0.79301(19) 0.51753(15) 0.0298(5) Uani 1 1 d . . . . .
H21 H 0.3582 0.8538 0.5611 0.036 Uiso 1 1 calc R U . . .
C22 C 0.30257(8) 0.72052(19) 0.63193(15) 0.0269(5) Uani 1 1 d . . . . .
H22 H 0.3128 0.8069 0.6330 0.032 Uiso 1 1 calc R U . . .
C23 C 0.27590(8) 0.68341(19) 0.68427(15) 0.0273(5) Uani 1 1 d . . . . .
H23 H 0.2674 0.7446 0.7206 0.033 Uiso 1 1 calc R U . . .
C24 C 0.4679(4) 0.5903(8) 0.2658(7) 0.065(2) Uani 0.5 1 d . . P A -1
H24A H 0.4899 0.6210 0.3358 0.078 Uiso 0.5 1 calc R U P A -1
H24B H 0.4409 0.6576 0.2242 0.078 Uiso 0.5 1 calc R U P A -1
C25 C 0.5070(5) 0.5576(8) 0.2270(10) 0.088(3) Uani 0.5 1 d . . P A -1
H25A H 0.5462 0.5878 0.2735 0.106 Uiso 0.5 1 calc R U P A -1
H25B H 0.4937 0.5970 0.1604 0.106 Uiso 0.5 1 calc R U P A -1
C26 C 0.5060(4) 0.4172(8) 0.2188(8) 0.056(2) Uani 0.5 1 d . . P A -1
H26A H 0.5453 0.3821 0.2510 0.067 Uiso 0.5 1 calc R U P A -1
H26B H 0.4851 0.3897 0.1478 0.067 Uiso 0.5 1 calc R U P A -1
H3O H 0.1277(11) 0.458(2) 0.7151(19) 0.064(8) Uiso 1 1 d . . . . .
H1N H 0.2402(11) 0.536(2) 0.7249(18) 0.064(8) Uiso 1 1 d . . . . .
C27 C 0.4750(3) 0.3772(7) 0.2741(7) 0.0461(17) Uani 0.5 1 d . . P A -1
H27B H 0.4531 0.2983 0.2451 0.055 Uiso 0.5 1 calc R U P A -1
H27A H 0.5024 0.3629 0.3461 0.055 Uiso 0.5 1 calc R U P A -1

loop_
_atom_site_aniso_label
_atom_site_aniso_U_11
_atom_site_aniso_U_22
_atom_site_aniso_U_33
_atom_site_aniso_U_23
_atom_site_aniso_U_13
_atom_site_aniso_U_12
O1 0.0201(7) 0.0279(8) 0.0333(8) -0.0011(6) 0.0158(6) -0.0049(6)
N1 0.0222(9) 0.0262(10) 0.0273(9) 0.0002(7) 0.0145(8) -0.0003(7)
C1 0.0200(10) 0.0198(10) 0.0251(10) 0.0056(8) 0.0127(8) 0.0034(8)
O2 0.0228(7) 0.0240(8) 0.0353(8) -0.0014(6) 0.0185(6) -0.0006(6)
C2 0.0182(9) 0.0187(10) 0.0244(10) 0.0067(8) 0.0115(8) 0.0014(7)
O3 0.0199(7) 0.0257(8) 0.0311(8) -0.0045(6) 0.0150(6) 0.0001(6)
C3 0.0203(10) 0.0175(10) 0.0215(10) 0.0023(8) 0.0103(8) 0.0023(7)
O4 0.052(2) 0.0327(19) 0.059(2) 0.0033(16) 0.0348(18) 0.0089(15)
C4 0.0169(9) 0.0169(10) 0.0214(10) 0.0048(8) 0.0088(8) 0.0005(7)
C5 0.0176(9) 0.0182(10) 0.0222(10) 0.0059(8) 0.0102(8) 0.0011(7)
C6 0.0174(9) 0.0249(10) 0.0238(10) 0.0036(8) 0.0101(8) -0.0004(8)
C7 0.0212(10) 0.0337(12) 0.0268(11) 0.0020(9) 0.0153(9) 0.0012(8)
C8 0.0267(11) 0.0309(12) 0.0246(11) -0.0050(9) 0.0140(9) -0.0044(9)
C9 0.0226(10) 0.0248(11) 0.0276(11) -0.0017(9) 0.0128(9) -0.0055(8)
C10 0.0196(10) 0.0194(10) 0.0236(10) 0.0040(8) 0.0117(8) -0.0004(8)
C11 0.0178(9) 0.0197(10) 0.0232(10) 0.0029(8) 0.0092(8) -0.0009(7)
C12 0.0197(14) 0.0183(14) 0.0257(14) 0.000 0.0124(12) 0.000
C13 0.0443(13) 0.0241(12) 0.0414(13) -0.0066(10) 0.0289(11) -0.0090(10)
C14 0.0446(13) 0.0258(12) 0.0422(13) -0.0092(10) 0.0326(11) -0.0067(10)
C15 0.0180(9) 0.0224(10) 0.0232(10) -0.0018(8) 0.0097(8) 0.0006(8)
C16 0.0206(10) 0.0233(10) 0.0247(10) -0.0022(8) 0.0121(8) -0.0007(8)
C17 0.0761(18) 0.0264(13) 0.0625(16) -0.0116(11) 0.0562(15) -0.0116(12)
C18 0.0735(18) 0.0343(14) 0.0567(16) -0.0149(12) 0.0534(15) -0.0121(12)
C19 0.0243(11) 0.0355(13) 0.0299(11) -0.0011(10) 0.0170(9) -0.0038(9)
C20 0.0361(12) 0.0277(12) 0.0429(13) -0.0056(10) 0.0265(11) -0.0107(9)
C21 0.0356(12) 0.0262(12) 0.0360(12) -0.0113(9) 0.0241(10) -0.0080(9)
C22 0.0334(11) 0.0206(11) 0.0347(12) -0.0014(9) 0.0229(10) -0.0013(9)
C23 0.0319(11) 0.0259(11) 0.0308(11) -0.0008(9) 0.0206(10) 0.0029(9)
C24 0.106(7) 0.027(4) 0.082(5) -0.003(3) 0.061(5) 0.002(4)
C25 0.146(10) 0.046(5) 0.138(9) 0.006(5) 0.121(8) -0.007(6)
C26 0.063(6) 0.052(6) 0.073(5) 0.001(4) 0.049(4) 0.010(4)
C27 0.057(5) 0.030(4) 0.062(4) 0.011(3) 0.038(4) 0.014(3)

loop_
_atom_type_symbol
_atom_type_description
_atom_type_scat_dispersion_real
_atom_type_scat_dispersion_imag
_atom_type_scat_source
C C 0.0033 0.0016 'International Tables Vol C Tables 4.2.6.8 and 6.1.1.4'
H H 0.0000 0.0000 'International Tables Vol C Tables 4.2.6.8 and 6.1.1.4'
N N 0.0061 0.0033 'International Tables Vol C Tables 4.2.6.8 and 6.1.1.4'
O O 0.0106 0.0060 'International Tables Vol C Tables 4.2.6.8 and 6.1.1.4'

loop_
_geom_angle_atom_site_label_1
_geom_angle_atom_site_label_2
_geom_angle_atom_site_label_3
_geom_angle
_geom_angle_site_symmetry_1
C23 N1 C13 120.36(17) .
C23 N1 H1N 120.1(14) .
C13 N1 H1N 119.5(14) .
O1 C1 O2 123.38(16) .
O1 C1 C2 119.93(17) .
O2 C1 C2 116.68(16) .
C11 C2 C3 118.93(16) .
C11 C2 C1 118.99(16) .
C3 C2 C1 122.09(16) .
C3 O3 H3O 104.0(16) .
O3 C3 C4 118.64(16) .
O3 C3 C2 119.71(15) .
C4 C3 C2 121.66(17) .
C24 O4 C27 106.3(4) .
C3 C4 C5 118.81(16) .
C3 C4 C12 119.69(15) .
C5 C4 C12 121.23(14) .
C4 C5 C6 122.92(17) .
C4 C5 C10 119.80(16) .
C6 C5 C10 117.22(16) .
C7 C6 C5 120.92(17) .
C7 C6 H6 119.5 .
C5 C6 H6 119.5 .
C6 C7 C8 121.38(17) .
C6 C7 H7 119.3 .
C8 C7 H7 119.3 .
C9 C8 C7 119.40(18) .
C9 C8 H8 120.3 .
C7 C8 H8 120.3 .
C8 C9 C10 121.22(18) .
C8 C9 H9 119.4 .
C10 C9 H9 119.4 .
C11 C10 C9 121.27(17) .
C11 C10 C5 118.86(17) .
C9 C10 C5 119.85(16) .
C2 C11 C10 121.80(17) .
C2 C11 H11 119.1 .
C10 C11 H11 119.1 .
C4 C12 C4 116.9(2) 2_556
C4 C12 H12B 108.1 2_556
C4 C12 H12B 108.1 .
C4 C12 H12A 108.1 2_556
C4 C12 H12A 108.1 .
H12B C12 H12A 107.3 .
N1 C13 C14 120.68(19) .
N1 C13 H13 119.7 .
C14 C13 H13 119.7 .
C13 C14 C15 120.84(19) .
C13 C14 H14 119.6 .
C15 C14 H14 119.6 .
C22 C15 C14 116.32(17) .
C22 C15 C16 122.40(17) .
C14 C15 C16 121.26(17) .
C21 C16 C17 117.34(18) .
C21 C16 C15 121.67(17) .
C17 C16 C15 120.93(17) .
C18 C17 C16 121.2(2) .
C18 C17 H17 119.4 .
C16 C17 H17 119.4 .
C19 C18 C17 120.6(2) .
C19 C18 H18 119.7 .
C17 C18 H18 119.7 .
C20 C19 C18 119.14(19) .
C20 C19 H19 120.4 .
C18 C19 H19 120.4 .
C19 C20 C21 120.46(19) .
C19 C20 H20 119.8 .
C21 C20 H20 119.8 .
C16 C21 C20 121.25(18) .
C16 C21 H21 119.4 .
C20 C21 H21 119.4 .
C23 C22 C15 120.81(18) .
C23 C22 H22 119.6 .
C15 C22 H22 119.6 .
N1 C23 C22 120.98(18) .
N1 C23 H23 119.5 .
C22 C23 H23 119.5 .
O4 C24 C25 106.8(6) .
O4 C24 H24A 110.4 .
C25 C24 H24A 110.4 .
O4 C24 H24B 110.4 .
C25 C24 H24B 110.4 .
H24A C24 H24B 108.6 .
C24 C25 C26 106.3(6) .
C24 C25 H25A 110.5 .
C26 C25 H25A 110.5 .
C24 C25 H25B 110.5 .
C26 C25 H25B 110.5 .
H25A C25 H25B 108.7 .
C25 C26 C27 102.8(5) .
C25 C26 H26A 111.2 .
C27 C26 H26A 111.2 .
C25 C26 H26B 111.2 .
C27 C26 H26B 111.2 .
H26A C26 H26B 109.1 .
O4 C27 C26 104.8(5) .
O4 C27 H27B 110.8 .
C26 C27 H27B 110.8 .
O4 C27 H27A 110.8 .
C26 C27 H27A 110.8 .
H27B C27 H27A 108.9 .

loop_
_geom_bond_atom_site_label_1
_geom_bond_atom_site_label_2
_geom_bond_distance
_geom_bond_site_symmetry_2
O1 C1 1.238(2) .
N1 C23 1.333(2) .
N1 C13 1.338(2) .
N1 H1N 1.06(2) .
C1 O2 1.292(2) .
C1 C2 1.505(2) .
C2 C11 1.369(3) .
C2 C3 1.428(2) .
O3 C3 1.360(2) .
O3 H3O 0.94(3) .
C3 C4 1.384(2) .
O4 C24 1.406(10) .
O4 C27 1.415(9) .
C4 C5 1.423(3) .
C4 C12 1.527(2) .
C5 C6 1.423(2) .
C5 C10 1.431(2) .
C6 C7 1.370(3) .
C6 H6 0.9500 .
C7 C8 1.403(3) .
C7 H7 0.9500 .
C8 C9 1.362(3) .
C8 H8 0.9500 .
C9 C10 1.412(3) .
C9 H9 0.9500 .
C10 C11 1.407(2) .
C11 H11 0.9500 .
C12 C4 1.527(2) 2_556
C12 H12B 0.9900 .
C12 H12A 0.9900 .
C13 C14 1.372(3) .
C13 H13 0.9500 .
C14 C15 1.393(3) .
C14 H14 0.9500 .
C15 C22 1.392(3) .
C15 C16 1.485(3) .
C16 C21 1.385(3) .
C16 C17 1.387(3) .
C17 C18 1.382(3) .
C17 H17 0.9500 .
C18 C19 1.371(3) .
C18 H18 0.9500 .
C19 C20 1.370(3) .
C19 H19 0.9500 .
C20 C21 1.385(3) .
C20 H20 0.9500 .
C21 H21 0.9500 .
C22 C23 1.369(3) .
C22 H22 0.9500 .
C23 H23 0.9500 .
C24 C25 1.480(9) .
C24 H24A 0.9900 .
C24 H24B 0.9900 .
C25 C26 1.487(12) .
C25 H25A 0.9900 .
C25 H25B 0.9900 .
C26 C27 1.511(8) .
C26 H26A 0.9900 .
C26 H26B 0.9900 .
C27 H27B 0.9900 .
C27 H27A 0.9900 .

loop_
_geom_hbond_atom_site_label_D
_geom_hbond_atom_site_label_H
_geom_hbond_atom_site_label_A
_geom_hbond_distance_DH
_geom_hbond_distance_HA
_geom_hbond_distance_DA
_geom_hbond_angle_DHA
O3 H3O O2 0.94(3) 1.67(3) 2.5588(18) 155(2)
N1 H1N O2 1.06(2) 1.58(3) 2.625(2) 167(2)

loop_
_geom_torsion_atom_site_label_1
_geom_torsion_atom_site_label_2
_geom_torsion_atom_site_label_3
_geom_torsion_atom_site_label_4
_geom_torsion
_geom_torsion_site_symmetry_4
O1 C1 C2 C11 -14.7(3) .
O2 C1 C2 C11 166.01(16) .
O1 C1 C2 C3 165.69(17) .
O2 C1 C2 C3 -13.6(3) .
C11 C2 C3 O3 -176.74(16) .
C1 C2 C3 O3 2.9(3) .
C11 C2 C3 C4 3.0(3) .
C1 C2 C3 C4 -177.40(16) .
O3 C3 C4 C5 175.29(15) .
C2 C3 C4 C5 -4.5(3) .
O3 C3 C4 C12 1.2(2) .
C2 C3 C4 C12 -178.57(16) .
C3 C4 C5 C6 -174.58(17) .
C12 C4 C5 C6 -0.6(3) .
C3 C4 C5 C10 2.6(3) .
C12 C4 C5 C10 176.64(16) .
C4 C5 C6 C7 178.35(17) .
C10 C5 C6 C7 1.1(3) .
C5 C6 C7 C8 -0.3(3) .
C6 C7 C8 C9 -0.8(3) .
C7 C8 C9 C10 1.1(3) .
C8 C9 C10 C11 -179.02(18) .
C8 C9 C10 C5 -0.3(3) .
C4 C5 C10 C11 0.6(3) .
C6 C5 C10 C11 177.95(16) .
C4 C5 C10 C9 -178.11(17) .
C6 C5 C10 C9 -0.8(3) .
C3 C2 C11 C10 0.4(3) .
C1 C2 C11 C10 -179.22(16) .
C9 C10 C11 C2 176.57(17) .
C5 C10 C11 C2 -2.1(3) .
C3 C4 C12 C4 -117.73(17) 2_556
C5 C4 C12 C4 68.30(15) 2_556
C23 N1 C13 C14 -0.8(3) .
N1 C13 C14 C15 0.0(3) .
C13 C14 C15 C22 1.1(3) .
C13 C14 C15 C16 -177.42(19) .
C22 C15 C16 C21 6.8(3) .
C14 C15 C16 C21 -174.7(2) .
C22 C15 C16 C17 -170.3(2) .
C14 C15 C16 C17 8.1(3) .
C21 C16 C17 C18 1.5(4) .
C15 C16 C17 C18 178.7(2) .
C16 C17 C18 C19 -1.7(4) .
C17 C18 C19 C20 0.7(4) .
C18 C19 C20 C21 0.3(3) .
C17 C16 C21 C20 -0.4(3) .
C15 C16 C21 C20 -177.66(19) .
C19 C20 C21 C16 -0.5(3) .
C14 C15 C22 C23 -1.5(3) .
C16 C15 C22 C23 177.05(18) .
C13 N1 C23 C22 0.5(3) .
C15 C22 C23 N1 0.7(3) .
C27 O4 C24 C25 30.1(7) .
O4 C24 C25 C26 -10.7(9) .
C24 C25 C26 C27 -11.1(9) .
C24 O4 C27 C26 -37.2(7) .
C25 C26 C27 O4 29.1(8) .
